data_7236355
loop_
_publ_author_name
'Nandi, Shyamapada'
'Haldar, Sattwick'
'Chakraborty, Debanjan'
'Vaidhyanathan, Ramanathan'

_publ_section_title
;
 Strategically designed azolyl-carboxylate MOFs for potential humid CO2
 capture
;
_journal_issue 2
_journal_name_full 'Journal of Materials Chemistry A'
_journal_page_first 535
_journal_paper_doi 10.1039/C6TA07145G
_journal_volume 5
_journal_year 2017
_chemical_formula_moiety 'C12 H10 Co N2 O4'
_chemical_formula_sum 'C12 H10 Co N2 O4'
_chemical_formula_weight 305.15
_chemical_name_common 'Cobalt acetato 4-(1H-Imidazol-1-yl) benzoate'
_chemical_name_systematic
; 
 'Cobalt acetato 4-(1H-Imidazol-1-yl) benzoate' 
;
_space_group_IT_number 142
_space_group_name_Hall '-I 4bd 2c'
_space_group_name_H-M_alt 'I 41/a c d :2'
_symmetry_cell_setting tetragonal
_symmetry_space_group_name_H-M 'I 41/a c d :2'
_atom_sites_solution_hydrogens geom
_atom_sites_solution_primary direct
_atom_sites_solution_secondary difmap
_audit_creation_method SHELXL-97
_audit_update_record
;
2016-08-16 deposited with the CCDC.
2016-09-23 downloaded from the CCDC.
;
_cell_angle_alpha 90.00
_cell_angle_beta 90.00
_cell_angle_gamma 90.00
_cell_formula_units_Z 32
_cell_length_a 23.0299(11)
_cell_length_b 23.0299(11)
_cell_length_c 24.3973(16)
_cell_measurement_reflns_used 2149
_cell_measurement_temperature 150(2)
_cell_measurement_theta_max 56.93
_cell_measurement_theta_min 3.84
_cell_volume 12939.7(12)
_computing_cell_refinement 'SHELXTL Suite'
_computing_data_collection 'Bruker APEXII'
_computing_data_reduction 'Bruker SAINT'
_computing_molecular_graphics 'Diamond 3.0'
_computing_structure_refinement 'SHELXL-97 (Sheldrick, 2008)'
_computing_structure_solution 'SHELXS-97 (Sheldrick, 2008)'
_diffrn_ambient_temperature 150(2)
_diffrn_measured_fraction_theta_full 0.984
_diffrn_measured_fraction_theta_max 0.984
_diffrn_measurement_device_type 'micro focus'
_diffrn_measurement_method APEXII
_diffrn_radiation_monochromator graphite
_diffrn_radiation_source 'fine-focus sealed tube'
_diffrn_radiation_type CuK\a
_diffrn_radiation_wavelength 1.54178
_diffrn_reflns_av_R_equivalents 0.1199
_diffrn_reflns_av_sigmaI/netI 0.1194
_diffrn_reflns_limit_h_max 17
_diffrn_reflns_limit_h_min -24
_diffrn_reflns_limit_k_max 24
_diffrn_reflns_limit_k_min -16
_diffrn_reflns_limit_l_max 12
_diffrn_reflns_limit_l_min -26
_diffrn_reflns_number 19217
_diffrn_reflns_theta_full 56.93
_diffrn_reflns_theta_max 56.93
_diffrn_reflns_theta_min 3.84
_exptl_absorpt_coefficient_mu 8.420
_exptl_absorpt_correction_T_max 0.080
_exptl_absorpt_correction_T_min 0.016
_exptl_absorpt_correction_type multi-scan
_exptl_absorpt_process_details SADABS,2008
_exptl_crystal_colour pink
_exptl_crystal_density_diffrn 1.253
_exptl_crystal_density_method 'not measured'
_exptl_crystal_description 'Needle shaped'
_exptl_crystal_F_000 4960
_exptl_crystal_size_max 0.6
_exptl_crystal_size_mid 0.5
_exptl_crystal_size_min 0.3
_refine_diff_density_max 0.321
_refine_diff_density_min -0.289
_refine_diff_density_rms 0.070
_refine_ls_extinction_method none
_refine_ls_goodness_of_fit_ref 0.997
_refine_ls_hydrogen_treatment mixed
_refine_ls_matrix_type full
_refine_ls_number_parameters 175
_refine_ls_number_reflns 2149
_refine_ls_number_restraints 2
_refine_ls_restrained_S_all 0.997
_refine_ls_R_factor_all 0.1576
_refine_ls_R_factor_gt 0.0727
_refine_ls_shift/su_max 0.000
_refine_ls_shift/su_mean 0.000
_refine_ls_structure_factor_coef Fsqd
_refine_ls_weighting_details 'calc w=1/[\s^2^(Fo^2^)+(0.0984P)^2^+0.0000P] where P=(Fo^2^+2Fc^2^)/3'
_refine_ls_weighting_scheme calc
_refine_ls_wR_factor_gt 0.1685
_refine_ls_wR_factor_ref 0.2015
_reflns_number_gt 1054
_reflns_number_total 2149
_reflns_threshold_expression >2sigma(I)
_cod_data_source_file c6ta07145g2.cif
_cod_data_source_block squeezed
_cod_depositor_comments
;
The following automatic conversions were performed:

data item '_symmetry_cell_setting' value 'Tetragonal' was changed to
'tetragonal' in accordance with the
/home/saulius/struct/COD-crude-data/automatic-downloads/DataCite-retrospective/RSC/depositions/lib/dictionaries/cif_core.dic
dictionary named 'cif_core.dic' version 2.4.2 last updated on
2011-04-26.

Automatic conversion script
Id: cif_fix_values 6909 2019-04-08 15:41:33Z antanas 
;
_cod_original_cell_volume 12939.8(12)
_cod_original_sg_symbol_H-M I4(1)/acd
_cod_database_code 7236355

loop_
_symmetry_equiv_pos_as_xyz
'x, y, z'
'-x+1/2, -y, z+1/2'
'-y+1/4, x+3/4, z+1/4'
'y+1/4, -x+1/4, z+3/4'
'-x+1/2, y, -z'
'x, -y, -z+1/2'
'y+1/4, x+3/4, -z+3/4'
'-y+1/4, -x+1/4, -z+1/4'
'x+1/2, y+1/2, z+1/2'
'-x+1, -y+1/2, z+1'
'-y+3/4, x+5/4, z+3/4'
'y+3/4, -x+3/4, z+5/4'
'-x+1, y+1/2, -z+1/2'
'x+1/2, -y+1/2, -z+1'
'y+3/4, x+5/4, -z+5/4'
'-y+3/4, -x+3/4, -z+3/4'
'-x, -y, -z'
'x-1/2, y, -z-1/2'
'y-1/4, -x-3/4, -z-1/4'
'-y-1/4, x-1/4, -z-3/4'
'x-1/2, -y, z'
'-x, y, z-1/2'
'-y-1/4, -x-3/4, z-3/4'
'y-1/4, x-1/4, z-1/4'
'-x+1/2, -y+1/2, -z+1/2'
'x, y+1/2, -z'
'y+1/4, -x-1/4, -z+1/4'
'-y+1/4, x+1/4, -z-1/4'
'x, -y+1/2, z+1/2'
'-x+1/2, y+1/2, z'
'-y+1/4, -x-1/4, z-1/4'
'y+1/4, x+1/4, z+1/4'

loop_
_atom_site_label
_atom_site_type_symbol
_atom_site_fract_x
_atom_site_fract_y
_atom_site_fract_z
_atom_site_U_iso_or_equiv
_atom_site_adp_type
_atom_site_occupancy
_atom_site_symmetry_multiplicity
_atom_site_calc_flag
_atom_site_refinement_flags
Co01 Co 0.72621(5) 0.52379(5) 0.6250 0.0510(7) Uani 1 2 d S
Co02 Co 0.7500 0.43353(8) 0.5000 0.0535(7) Uani 1 2 d S
O3 O 0.7289(2) 0.5155(2) 0.5395(2) 0.0479(15) Uani 1 1 d .
O1 O 0.7084(2) 0.4372(2) 0.6344(2) 0.0624(18) Uani 1 1 d .
O2 O 0.7483(2) 0.3838(2) 0.5677(2) 0.0603(18) Uani 1 1 d .
O4 O 0.6361(3) 0.5464(3) 0.6199(3) 0.075(2) Uani 1 1 d .
N2 N 0.6771(3) 0.0918(3) 0.7572(3) 0.058(2) Uani 1 1 d .
N1 N 0.6790(3) 0.1830(4) 0.7346(3) 0.066(2) Uani 1 1 d .
C009 C 0.7246(4) 0.3911(4) 0.6133(4) 0.054(3) Uani 1 1 d .
C10 C 0.7500 0.5439(5) 0.5000 0.058(4) Uani 1 2 d SD
C9 C 0.6441(4) 0.1796(4) 0.7765(4) 0.071(3) Uani 1 1 d .
H9 H 0.6241 0.2096 0.7937 0.085 Uiso 1 1 calc R
C4 C 0.6894(4) 0.2366(5) 0.7049(3) 0.068(3) Uani 1 1 d .
C1 C 0.7124(4) 0.3355(4) 0.6458(3) 0.057(3) Uani 1 1 d .
C6 C 0.6825(4) 0.3389(4) 0.6938(4) 0.071(3) Uani 1 1 d .
H6 H 0.6697 0.3746 0.7070 0.085 Uiso 1 1 calc R
C11 C 0.7500 0.6098(4) 0.5000 0.053(3) Uani 1 2 d SD
H11A H 0.7323 0.6237 0.5331 0.080 Uiso 0.50 1 calc PR
H11B H 0.7284 0.6237 0.4690 0.080 Uiso 0.50 1 calc PR
H11C H 0.7892 0.6237 0.4979 0.080 Uiso 0.50 1 calc PR
C7 C 0.7000(4) 0.1295(5) 0.7234(4) 0.056(3) Uani 1 1 d .
H7 H 0.7266 0.1208 0.6959 0.067 Uiso 1 1 calc R
C5 C 0.6714(4) 0.2880(5) 0.7226(4) 0.074(3) Uani 1 1 d .
H5 H 0.6508 0.2901 0.7554 0.089 Uiso 1 1 calc R
C8 C 0.6436(4) 0.1248(5) 0.7888(4) 0.087(4) Uani 1 1 d .
H8 H 0.6216 0.1098 0.8174 0.105 Uiso 1 1 calc R
C12 C 0.6517(5) 0.5983(5) 0.6250 0.096(6) Uani 1 2 d SD
C3 C 0.7220(5) 0.2333(4) 0.6576(4) 0.121(5) Uani 1 1 d .
H3 H 0.7368 0.1978 0.6459 0.146 Uiso 1 1 calc R
C2 C 0.7324(4) 0.2827(4) 0.6280(4) 0.100(4) Uani 1 1 d .
H2 H 0.7533 0.2804 0.5954 0.120 Uiso 1 1 calc R
C13 C 0.6045(4) 0.6455(4) 0.6250 0.192(11) Uani 1 2 d SD
H13A H 0.6223 0.6829 0.6291 0.288 Uiso 0.50 1 calc PR
H13B H 0.5782 0.6388 0.6549 0.288 Uiso 0.50 1 calc PR
H13C H 0.5836 0.6442 0.5910 0.288 Uiso 0.50 1 calc PR

loop_
_atom_site_aniso_label
_atom_site_aniso_U_11
_atom_site_aniso_U_22
_atom_site_aniso_U_33
_atom_site_aniso_U_23
_atom_site_aniso_U_13
_atom_site_aniso_U_12
Co01 0.0546(10) 0.0546(10) 0.0440(12) -0.0001(7) -0.0001(7) 0.0033(11)
Co02 0.0588(16) 0.0471(14) 0.0545(13) 0.000 0.0116(10) 0.000
O3 0.059(4) 0.046(4) 0.039(3) 0.000(3) 0.006(3) 0.004(3)
O1 0.082(5) 0.045(4) 0.060(4) -0.008(3) 0.016(3) -0.007(3)
O2 0.067(4) 0.056(4) 0.059(4) 0.012(3) 0.023(3) 0.004(3)
O4 0.059(5) 0.089(5) 0.077(5) -0.028(5) -0.010(3) 0.006(4)
N2 0.054(5) 0.046(5) 0.073(6) 0.009(5) 0.011(4) 0.004(4)
N1 0.087(7) 0.049(6) 0.063(6) 0.014(5) 0.020(5) 0.005(5)
C009 0.042(6) 0.057(8) 0.062(7) 0.005(6) 0.005(5) 0.004(5)
C10 0.061(10) 0.049(10) 0.064(10) 0.000 -0.010(8) 0.000
C9 0.099(8) 0.039(7) 0.075(7) 0.009(6) 0.081(6) 0.029(6)
C4 0.079(8) 0.072(8) 0.052(7) 0.001(6) 0.031(5) 0.010(6)
C1 0.060(7) 0.065(8) 0.047(6) 0.017(5) 0.024(5) -0.006(5)
C6 0.107(9) 0.037(6) 0.069(7) 0.015(5) 0.025(6) 0.009(6)
C11 0.077(10) 0.024(8) 0.058(8) 0.000 0.019(6) 0.000
C7 0.052(7) 0.056(7) 0.060(6) -0.007(6) 0.006(5) -0.011(6)
C5 0.083(8) 0.071(8) 0.068(7) -0.009(7) 0.036(6) 0.032(6)
C8 0.101(9) 0.072(9) 0.090(8) 0.025(7) 0.030(7) 0.019(7)
C12 0.119(10) 0.119(10) 0.050(9) -0.021(9) -0.021(9) 0.040(16)
C3 0.205(13) 0.033(7) 0.125(10) 0.049(7) 0.092(10) 0.030(7)
C2 0.136(10) 0.061(8) 0.103(9) -0.003(7) 0.070(7) 0.028(7)
C13 0.203(14) 0.203(14) 0.170(17) -0.123(13) -0.123(13) 0.149(18)

loop_
_atom_type_symbol
_atom_type_description
_atom_type_scat_dispersion_real
_atom_type_scat_dispersion_imag
_atom_type_scat_source
C C 0.0181 0.0091 'International Tables Vol C Tables 4.2.6.8 and 6.1.1.4'
H H 0.0000 0.0000 'International Tables Vol C Tables 4.2.6.8 and 6.1.1.4'
N N 0.0311 0.0180 'International Tables Vol C Tables 4.2.6.8 and 6.1.1.4'
O O 0.0492 0.0322 'International Tables Vol C Tables 4.2.6.8 and 6.1.1.4'
Co Co -2.3653 3.6143 'International Tables Vol C Tables 4.2.6.8 and 6.1.1.4'

loop_
_geom_angle_atom_site_label_1
_geom_angle_atom_site_label_2
_geom_angle_atom_site_label_3
_geom_angle
_geom_angle_site_symmetry_1
_geom_angle_site_symmetry_3
O1 Co01 O1 113.8(3) . 8_666
O1 Co01 O3 83.0(2) . 8_666
O1 Co01 O3 91.6(2) 8_666 8_666
O1 Co01 O3 91.6(2) . .
O1 Co01 O3 83.0(2) 8_666 .
O3 Co01 O3 170.3(3) 8_666 .
O1 Co01 O4 152.5(3) . 8_666
O1 Co01 O4 92.8(2) 8_666 8_666
O3 Co01 O4 89.6(2) 8_666 8_666
O3 Co01 O4 98.8(2) . 8_666
O1 Co01 O4 92.8(2) . .
O1 Co01 O4 152.5(3) 8_666 .
O3 Co01 O4 98.8(2) 8_666 .
O3 Co01 O4 89.6(2) . .
O4 Co01 O4 62.2(4) 8_666 .
O1 Co01 C12 123.11(16) . .
O1 Co01 C12 123.11(16) 8_666 .
O3 Co01 C12 94.87(15) 8_666 .
O3 Co01 C12 94.87(15) . .
O4 Co01 C12 31.10(18) 8_666 .
O4 Co01 C12 31.10(18) . .
O2 Co02 O2 110.5(3) . 5_656
O2 Co02 N2 90.5(2) . 20_657
O2 Co02 N2 84.9(3) 5_656 20_657
O2 Co02 N2 84.9(3) . 24_655
O2 Co02 N2 90.5(2) 5_656 24_655
N2 Co02 N2 172.0(4) 20_657 24_655
O2 Co02 O3 97.2(2) . .
O2 Co02 O3 149.7(2) 5_656 .
N2 Co02 O3 82.8(3) 20_657 .
N2 Co02 O3 104.3(2) 24_655 .
O2 Co02 O3 149.7(2) . 5_656
O2 Co02 O3 97.2(2) 5_656 5_656
N2 Co02 O3 104.3(2) 20_657 5_656
N2 Co02 O3 82.8(3) 24_655 5_656
O3 Co02 O3 59.5(3) . 5_656
C10 O3 Co01 136.4(5) . .
C10 O3 Co02 91.4(5) . .
Co01 O3 Co02 121.8(2) . .
C009 O1 Co01 136.7(6) . .
C009 O2 Co02 131.5(6) . .
C12 O4 Co01 87.0(7) . .
C7 N2 C8 102.7(8) . .
C7 N2 Co02 125.5(8) . 27_566
C8 N2 Co02 131.0(8) . 27_566
C9 N1 C7 109.0(8) . .
C9 N1 C4 123.0(9) . .
C7 N1 C4 128.0(9) . .
O1 C009 O2 128.1(9) . .
O1 C009 C1 116.5(8) . .
O2 C009 C1 115.3(8) . .
O3 C10 O3 117.7(10) . 5_656
O3 C10 C11 121.2(5) . .
O3 C10 C11 121.2(5) 5_656 .
C8 C9 N1 104.1(8) . .
C8 C9 H9 128.0 . .
N1 C9 H9 128.0 . .
C5 C4 C3 119.4(10) . .
C5 C4 N1 123.0(9) . .
C3 C4 N1 117.5(9) . .
C6 C1 C2 119.6(9) . .
C6 C1 C009 119.3(9) . .
C2 C1 C009 121.1(8) . .
C1 C6 C5 118.6(9) . .
C1 C6 H6 120.7 . .
C5 C6 H6 120.7 . .
C10 C11 H11A 109.5 . .
C10 C11 H11B 109.5 . .
H11A C11 H11B 109.5 . .
C10 C11 H11C 109.5 . .
H11A C11 H11C 109.5 . .
H11B C11 H11C 109.5 . .
N2 C7 N1 109.5(8) . .
N2 C7 H7 125.2 . .
N1 C7 H7 125.2 . .
C4 C5 C6 122.0(9) . .
C4 C5 H5 119.0 . .
C6 C5 H5 119.0 . .
C9 C8 N2 114.7(9) . .
C9 C8 H8 122.7 . .
N2 C8 H8 122.7 . .
O4 C12 O4 123.8(14) 8_666 .
O4 C12 C13 118.1(7) 8_666 .
O4 C12 C13 118.1(7) . .
O4 C12 Co01 61.9(7) 8_666 .
O4 C12 Co01 61.9(7) . .
C13 C12 Co01 180.0(9) . .
C2 C3 C4 119.4(10) . .
C2 C3 H3 120.3 . .
C4 C3 H3 120.3 . .
C1 C2 C3 120.8(10) . .
C1 C2 H2 119.6 . .
C3 C2 H2 119.6 . .
C12 C13 H13A 109.5 . .
C12 C13 H13B 109.5 . .
H13A C13 H13B 109.5 . .
C12 C13 H13C 109.5 . .
H13A C13 H13C 109.5 . .
H13B C13 H13C 109.5 . .

loop_
_geom_bond_atom_site_label_1
_geom_bond_atom_site_label_2
_geom_bond_distance
_geom_bond_site_symmetry_2
Co01 O1 2.050(6) .
Co01 O1 2.050(6) 8_666
Co01 O3 2.095(5) 8_666
Co01 O3 2.095(5) .
Co01 O4 2.143(6) 8_666
Co01 O4 2.143(6) .
Co01 C12 2.426(15) .
Co02 O2 2.010(5) .
Co02 O2 2.010(5) 5_656
Co02 N2 2.126(7) 20_657
Co02 N2 2.126(7) 24_655
Co02 O3 2.175(5) .
Co02 O3 2.175(5) 5_656
O3 C10 1.262(7) .
O1 C009 1.237(9) .
O2 C009 1.251(9) .
O4 C12 1.255(8) .
N2 C7 1.307(9) .
N2 C8 1.330(10) .
N2 Co02 2.126(7) 27_566
N1 C9 1.303(8) .
N1 C7 1.351(9) .
N1 C4 1.451(10) .
C009 C1 1.531(11) .
C10 O3 1.262(7) 5_656
C10 C11 1.517(8) .
C9 C8 1.298(10) .
C9 H9 0.9300 .
C4 C5 1.328(10) .
C4 C3 1.380(11) .
C1 C6 1.362(10) .
C1 C2 1.372(11) .
C6 C5 1.390(10) .
C6 H6 0.9300 .
C11 H11A 0.9600 .
C11 H11B 0.9600 .
C11 H11C 0.9600 .
C7 H7 0.9300 .
C5 H5 0.9300 .
C8 H8 0.9300 .
C12 O4 1.255(8) 8_666
C12 C13 1.538(9) .
C3 C2 1.369(11) .
C3 H3 0.9300 .
C2 H2 0.9300 .
C13 H13A 0.9600 .
C13 H13B 0.9600 .
C13 H13C 0.9600 .
